data_1544757
loop_
_publ_author_name
'Creutz, Sidney E.'
'Peters, Jonas C.'

_publ_section_title
;
 Exploring secondary-sphere interactions in Fe-N x H y complexes relevant
 to N2 fixation.
;
_journal_issue 3
_journal_name_full 'Chemical science'
_journal_page_first 2321
_journal_page_last 2328
_journal_paper_doi 10.1039/c6sc04805f
_journal_volume 8
_journal_year 2017
_chemical_formula_sum 'C45 H69 Fe N5 Na O3 P3 Si'
_chemical_formula_weight 927.89
_chemical_name_common 'Compound 6''
_chemical_name_systematic {[SiP(NMe)3]FeN2}{Na(THF)3}
_chemical_properties_physical ', Air-sensitive,Moisture-sensitive'
_space_group_crystal_system orthorhombic
_space_group_IT_number 62
_space_group_name_Hall '-P 2ac 2n'
_space_group_name_H-M_alt 'P n m a'
_symmetry_space_group_name_Hall '-P 2ac 2n'
_symmetry_space_group_name_H-M 'P n m a'
_atom_sites_solution_hydrogens geom
_audit_creation_method SHELXL-2014/7
_audit_update_record
;
2016-10-24 deposited with the CCDC.
2016-12-08 downloaded from the CCDC.
;
_cell_angle_alpha 90
_cell_angle_beta 90
_cell_angle_gamma 90
_cell_formula_units_Z 4
_cell_length_a 24.918(6)
_cell_length_b 16.256(4)
_cell_length_c 12.349(3)
_cell_measurement_reflns_used 9729
_cell_measurement_temperature 270(2)
_cell_measurement_theta_max 25.99
_cell_measurement_theta_min 2.23
_cell_volume 5002(2)
_computing_structure_refinement 'SHELXL-2014/7 (Sheldrick, 2014)'
_diffrn_ambient_temperature 200(2)
_diffrn_measured_fraction_theta_full 1.000
_diffrn_measured_fraction_theta_max 0.936
_diffrn_measurement_device_type 'Bruker APEX-II CCD'
_diffrn_measurement_method '\f and \w scans'
_diffrn_radiation_type MoK\a
_diffrn_radiation_wavelength 0.71073
_diffrn_reflns_av_R_equivalents 0.1306
_diffrn_reflns_av_unetI/netI 0.0569
_diffrn_reflns_Laue_measured_fraction_full 1.000
_diffrn_reflns_Laue_measured_fraction_max 0.936
_diffrn_reflns_limit_h_max 36
_diffrn_reflns_limit_h_min -35
_diffrn_reflns_limit_k_max 23
_diffrn_reflns_limit_k_min -23
_diffrn_reflns_limit_l_max 17
_diffrn_reflns_limit_l_min -18
_diffrn_reflns_number 210829
_diffrn_reflns_point_group_measured_fraction_full 1.000
_diffrn_reflns_point_group_measured_fraction_max 0.936
_diffrn_reflns_theta_full 25.242
_diffrn_reflns_theta_max 31.819
_diffrn_reflns_theta_min 1.840
_exptl_absorpt_coefficient_mu 0.472
_exptl_absorpt_correction_T_max .7382
_exptl_absorpt_correction_T_min .6427
_exptl_absorpt_correction_type multi-scan
_exptl_crystal_colour 'dark red'
_exptl_crystal_density_diffrn 1.232
_exptl_crystal_description block
_exptl_crystal_F_000 1976
_refine_diff_density_max 0.585
_refine_diff_density_min -0.374
_refine_diff_density_rms 0.071
_refine_ls_extinction_method none
_refine_ls_goodness_of_fit_ref 1.094
_refine_ls_hydrogen_treatment constr
_refine_ls_matrix_type full
_refine_ls_number_parameters 356
_refine_ls_number_reflns 8257
_refine_ls_number_restraints 521
_refine_ls_restrained_S_all 1.081
_refine_ls_R_factor_all 0.1078
_refine_ls_R_factor_gt 0.0699
_refine_ls_shift/su_max 0.031
_refine_ls_shift/su_mean 0.002
_refine_ls_structure_factor_coef Fsqd
_refine_ls_weighting_details 'w=1/[\s^2^(Fo^2^)+(0.0689P)^2^+4.5993P] where P=(Fo^2^+2Fc^2^)/3'
_refine_ls_weighting_scheme calc
_refine_ls_wR_factor_gt 0.1665
_refine_ls_wR_factor_ref 0.1863
_reflns_Friedel_coverage 0.000
_reflns_number_gt 5902
_reflns_number_total 8257
_reflns_threshold_expression 'I > 2\s(I)'
_cod_data_source_file c6sc04805f2.cif
_cod_data_source_block a15176_a
_cod_depositor_comments
;Adding full bibliography for 1544751--1544760.cif.

 Adding full bibliography for 1544751--1544760.cif.
;
_cod_database_code 1544757
_shelx_shelxl_version_number 2014/7
_shelx_space_group_comment
;
The symmetry employed for this shelxl refinement is uniquely defined
by the following loop, which should always be used as a source of
symmetry information in preference to the above space-group names.
They are only intended as comments.
;

loop_
_space_group_symop_operation_xyz
'x, y, z'
'-x+1/2, -y, z+1/2'
'-x, y+1/2, -z'
'x+1/2, -y+1/2, -z+1/2'
'-x, -y, -z'
'x-1/2, y, -z-1/2'
'x, -y-1/2, z'
'-x-1/2, y-1/2, z-1/2'

loop_
_atom_site_label
_atom_site_type_symbol
_atom_site_fract_x
_atom_site_fract_y
_atom_site_fract_z
_atom_site_U_iso_or_equiv
_atom_site_adp_type
_atom_site_occupancy
_atom_site_site_symmetry_order
_atom_site_calc_flag
_atom_site_refinement_flags_posn
_atom_site_refinement_flags_adp
_atom_site_refinement_flags_occupancy
_atom_site_disorder_assembly
_atom_site_disorder_group
Fe1 Fe 0.60534(2) 0.7500 0.58427(4) 0.03082(13) Uani 1 2 d S TU P A .
P2 P 0.64513(3) 0.86114(4) 0.63287(5) 0.03618(16) Uani 1 1 d . U . . .
P1 P 0.55128(4) 0.7500 0.45014(8) 0.0389(2) Uani 1 2 d S TU P . .
Si1 Si 0.66776(4) 0.7500 0.45387(9) 0.0418(2) Uani 1 2 d S TU P . .
Na1 Na 0.41365(7) 0.7500 0.66712(18) 0.0637(5) Uani 1 2 d S TU P . .
N11 N 0.54913(12) 0.7500 0.6704(2) 0.0361(6) Uani 1 2 d S TU P . .
N12 N 0.50877(14) 0.7500 0.7151(3) 0.0502(8) Uani 1 2 d S TU P A .
N1 N 0.42014(15) 0.7500 0.4461(4) 0.0626(10) Uani 1 2 d S TU P A .
N2 N 0.59631(13) 0.9560(2) 0.8376(3) 0.0769(10) Uani 1 1 d . U . . .
C26 C 0.70328(12) 0.89274(18) 0.5510(3) 0.0483(6) Uani 1 1 d . U . . .
C21 C 0.71407(11) 0.8420(2) 0.4630(3) 0.0503(7) Uani 1 1 d . U . . .
C11 C 0.5805(2) 0.7500 0.3135(3) 0.0544(10) Uani 1 2 d S TU P . .
C16 C 0.6359(2) 0.7500 0.3131(3) 0.0558(10) Uani 1 2 d S TU P . .
C214 C 0.60710(13) 0.95876(18) 0.6389(3) 0.0538(7) Uani 1 1 d . U . . .
H21A H 0.6319 1.0044 0.6461 0.065 Uiso 1 1 calc R U . . .
H21B H 0.5872 0.9661 0.5721 0.065 Uiso 1 1 calc R U . . .
C111 C 0.50225(12) 0.66415(18) 0.4499(3) 0.0499(7) Uani 1 1 d . U . . .
H11A H 0.5186 0.6187 0.4110 0.060 Uiso 1 1 calc R U . . .
H11B H 0.4978 0.6464 0.5243 0.060 Uiso 1 1 calc R U . . .
C211 C 0.67204(13) 0.8718(2) 0.7718(2) 0.0531(7) Uani 1 1 d . U . . .
H21C H 0.6933 0.8237 0.7901 0.064 Uiso 1 1 calc R U . . .
H21D H 0.6951 0.9198 0.7759 0.064 Uiso 1 1 calc R U . . .
C213 C 0.56881(14) 0.9589(2) 0.7329(3) 0.0690(10) Uani 1 1 d . U . . .
H21E H 0.5469 1.0081 0.7296 0.083 Uiso 1 1 calc R U . . .
H21F H 0.5451 0.9117 0.7269 0.083 Uiso 1 1 calc R U . . .
C212 C 0.62590(17) 0.8806(3) 0.8517(3) 0.0706(10) Uani 1 1 d . U . . .
H21G H 0.6016 0.8344 0.8429 0.085 Uiso 1 1 calc R U . . .
H21H H 0.6400 0.8786 0.9248 0.085 Uiso 1 1 calc R U . . .
C25 C 0.73489(14) 0.9612(2) 0.5700(3) 0.0669(9) Uani 1 1 d . U . . .
H25 H 0.7274 0.9948 0.6291 0.080 Uiso 1 1 calc R U . . .
C112 C 0.44625(14) 0.6767(2) 0.4029(3) 0.0626(9) Uani 1 1 d . U . . .
H11C H 0.4489 0.6815 0.3248 0.075 Uiso 1 1 calc R U . A .
H11D H 0.4244 0.6289 0.4191 0.075 Uiso 1 1 calc R U . . .
C12 C 0.5520(3) 0.7500 0.2155(4) 0.0825(17) Uani 1 2 d S TU P . .
H12 H 0.5147 0.7500 0.2160 0.099 Uiso 1 2 calc R U P . .
C22 C 0.75784(15) 0.8621(3) 0.3967(3) 0.0716(10) Uani 1 1 d . U . . .
H22 H 0.7661 0.8287 0.3379 0.086 Uiso 1 1 calc R U . . .
C24 C 0.77732(16) 0.9804(3) 0.5026(4) 0.0834(12) Uani 1 1 d . U . . .
H24 H 0.7978 1.0271 0.5157 0.100 Uiso 1 1 calc R U . . .
C15 C 0.6631(3) 0.7500 0.2140(4) 0.0851(18) Uani 1 2 d S TU P . .
H15 H 0.7004 0.7500 0.2120 0.102 Uiso 1 2 calc R U P . .
C23 C 0.78901(16) 0.9311(3) 0.4175(4) 0.0851(13) Uani 1 1 d . U . . .
H23 H 0.8180 0.9435 0.3728 0.102 Uiso 1 1 calc R U . . .
C1N1 C 0.3631(2) 0.7500 0.4109(6) 0.095(2) Uani 1 2 d S TU P . .
H1N1 H 0.3455 0.7980 0.4388 0.143 Uiso 0.5 1 calc R U P A .
H1N2 H 0.3615 0.7505 0.3332 0.143 Uiso 1 2 calc R U P . .
H1N3 H 0.3456 0.7015 0.4378 0.143 Uiso 0.5 1 calc R U P . .
C13 C 0.5791(4) 0.7500 0.1193(5) 0.108(2) Uani 1 2 d S TU P . .
H13 H 0.5600 0.7500 0.0546 0.130 Uiso 1 2 calc R U P . .
C14 C 0.6331(4) 0.7500 0.1171(5) 0.106(2) Uani 1 2 d S TU P . .
H14 H 0.6509 0.7500 0.0509 0.128 Uiso 1 2 calc R U P . .
C1N2 C 0.5572(2) 0.9656(4) 0.9263(5) 0.138(3) Uani 1 1 d . U . . .
H1N4 H 0.5376 1.0159 0.9165 0.207 Uiso 1 1 calc R U . . .
H1N5 H 0.5327 0.9200 0.9258 0.207 Uiso 1 1 calc R U . . .
H1N6 H 0.5759 0.9672 0.9943 0.207 Uiso 1 1 calc R U . . .
O1S1 O 0.3849(5) 0.6136(11) 0.6494(12) 0.084(3) Uani 0.587(19) 1 d D U P A 1
C1S1 C 0.4234(5) 0.5622(9) 0.6982(17) 0.121(5) Uani 0.587(19) 1 d D U P A 1
H1S1 H 0.4450 0.5937 0.7487 0.146 Uiso 0.587(19) 1 calc R U P A 1
H1S2 H 0.4470 0.5394 0.6434 0.146 Uiso 0.587(19) 1 calc R U P A 1
C4S1 C 0.3335(6) 0.5864(10) 0.6798(17) 0.132(5) Uani 0.587(19) 1 d D U P A 1
H4S1 H 0.3112 0.5796 0.6160 0.159 Uiso 0.587(19) 1 calc R U P A 1
H4S2 H 0.3166 0.6269 0.7265 0.159 Uiso 0.587(19) 1 calc R U P A 1
C3S1 C 0.3383(5) 0.5080(9) 0.7370(13) 0.135(4) Uani 0.587(19) 1 d D U P A 1
H3S1 H 0.3237 0.4636 0.6936 0.162 Uiso 0.587(19) 1 calc R U P A 1
H3S2 H 0.3191 0.5100 0.8053 0.162 Uiso 0.587(19) 1 calc R U P A 1
C2S1 C 0.3960(5) 0.4959(8) 0.7553(15) 0.123(4) Uani 0.587(19) 1 d D U P A 1
H2S1 H 0.4040 0.4981 0.8321 0.148 Uiso 0.587(19) 1 calc R U P A 1
H2S2 H 0.4073 0.4429 0.7274 0.148 Uiso 0.587(19) 1 calc R U P A 1
O1S3 O 0.3880(8) 0.6134(15) 0.679(2) 0.097(5) Uani 0.413(19) 1 d . U P A 2
C1S3 C 0.4189(8) 0.5384(10) 0.6594(18) 0.098(4) Uani 0.413(19) 1 d . U P A 2
H1S7 H 0.4267 0.5336 0.5827 0.117 Uiso 0.413(19) 1 calc R U P A 2
H1S8 H 0.4527 0.5412 0.6982 0.117 Uiso 0.413(19) 1 calc R U P A 2
C4S3 C 0.3378(10) 0.5675(14) 0.648(2) 0.107(5) Uani 0.413(19) 1 d . U P A 2
H4S7 H 0.3057 0.5912 0.6799 0.128 Uiso 0.413(19) 1 calc R U P A 2
H4S8 H 0.3336 0.5625 0.5703 0.128 Uiso 0.413(19) 1 calc R U P A 2
C3S3 C 0.3537(9) 0.4873(11) 0.701(2) 0.112(5) Uani 0.413(19) 1 d . U P A 2
H3S7 H 0.3457 0.4914 0.7775 0.135 Uiso 0.413(19) 1 calc R U P A 2
H3S8 H 0.3310 0.4442 0.6714 0.135 Uiso 0.413(19) 1 calc R U P A 2
C2S3 C 0.3902(7) 0.4703(8) 0.6933(16) 0.090(4) Uani 0.413(19) 1 d . U P A 2
H2S7 H 0.3931 0.4263 0.6405 0.107 Uiso 0.413(19) 1 calc R U P A 2
H2S8 H 0.4040 0.4505 0.7621 0.107 Uiso 0.413(19) 1 calc R U P A 2
O1S2 O 0.3916(2) 0.7624(11) 0.8544(5) 0.103(4) Uani 0.5 1 d D U P A -1
C1S2 C 0.3557(5) 0.7226(11) 0.9234(9) 0.154(7) Uani 0.5 1 d D U P A -1
H1S3 H 0.3466 0.6684 0.8960 0.185 Uiso 0.5 1 calc R U P A -1
H1S4 H 0.3231 0.7543 0.9320 0.185 Uiso 0.5 1 calc R U P A -1
C2S2 C 0.3856(6) 0.7165(10) 1.0283(11) 0.178(7) Uani 0.5 1 d D U P A -1
H2S3 H 0.3614 0.7235 1.0890 0.213 Uiso 0.5 1 calc R U P A -1
H2S4 H 0.4030 0.6633 1.0346 0.213 Uiso 0.5 1 calc R U P A -1
C3S2 C 0.4259(5) 0.7830(9) 1.0263(10) 0.156(6) Uani 0.5 1 d D U P A -1
H3S3 H 0.4164 0.8264 1.0767 0.187 Uiso 0.5 1 calc R U P A -1
H3S4 H 0.4612 0.7622 1.0445 0.187 Uiso 0.5 1 calc R U P A -1
C4S2 C 0.4243(6) 0.8118(8) 0.9182(8) 0.134(4) Uani 0.5 1 d D U P A -1
H4S3 H 0.4108 0.8677 0.9171 0.160 Uiso 0.5 1 calc R U P A -1
H4S4 H 0.4603 0.8121 0.8885 0.160 Uiso 0.5 1 calc R U P A -1

loop_
_atom_site_aniso_label
_atom_site_aniso_U_11
_atom_site_aniso_U_22
_atom_site_aniso_U_33
_atom_site_aniso_U_23
_atom_site_aniso_U_13
_atom_site_aniso_U_12
Fe1 0.0290(2) 0.0293(2) 0.0342(2) 0.000 -0.00066(18) 0.000
P2 0.0362(3) 0.0317(3) 0.0407(3) 0.0003(2) -0.0035(3) -0.0036(2)
P1 0.0408(5) 0.0338(5) 0.0423(5) 0.000 -0.0098(4) 0.000
Si1 0.0405(6) 0.0467(6) 0.0381(5) 0.000 0.0052(4) 0.000
Na1 0.0481(10) 0.0554(10) 0.0875(13) 0.000 -0.0041(9) 0.000
N11 0.0331(14) 0.0330(14) 0.0422(15) 0.000 -0.0003(12) 0.000
N12 0.0415(18) 0.0500(19) 0.059(2) 0.000 0.0093(15) 0.000
N1 0.044(2) 0.060(2) 0.084(3) 0.000 -0.0180(19) 0.000
N2 0.077(2) 0.076(2) 0.078(2) -0.0414(17) 0.0203(16) -0.0252(17)
C26 0.0432(14) 0.0428(14) 0.0589(16) 0.0127(12) -0.0022(12) -0.0090(12)
C21 0.0398(14) 0.0543(16) 0.0569(16) 0.0156(13) 0.0075(12) -0.0011(12)
C11 0.066(3) 0.055(2) 0.042(2) 0.000 -0.0132(18) 0.000
C16 0.075(3) 0.058(3) 0.0348(18) 0.000 0.0024(18) 0.000
C214 0.0535(17) 0.0359(14) 0.072(2) -0.0062(13) -0.0091(14) 0.0030(12)
C111 0.0503(16) 0.0362(14) 0.0631(17) -0.0045(12) -0.0136(13) -0.0019(12)
C211 0.0590(18) 0.0482(16) 0.0520(16) 0.0003(13) -0.0182(13) -0.0150(14)
C213 0.0522(18) 0.0453(17) 0.110(3) -0.0275(18) 0.0082(18) -0.0036(14)
C212 0.085(2) 0.084(3) 0.0430(16) -0.0093(16) -0.0053(16) -0.037(2)
C25 0.062(2) 0.0512(18) 0.087(2) 0.0120(17) -0.0030(17) -0.0201(16)
C112 0.0590(19) 0.0522(18) 0.077(2) -0.0051(16) -0.0225(17) -0.0104(15)
C12 0.100(4) 0.098(4) 0.050(3) 0.000 -0.020(3) 0.000
C22 0.060(2) 0.076(2) 0.078(2) 0.0232(19) 0.0219(18) -0.0038(18)
C24 0.064(2) 0.066(2) 0.120(3) 0.032(2) 0.000(2) -0.0273(19)
C15 0.100(4) 0.109(5) 0.047(3) 0.000 0.015(3) 0.000
C23 0.058(2) 0.080(3) 0.118(3) 0.046(2) 0.019(2) -0.012(2)
C1N1 0.055(3) 0.107(5) 0.124(5) 0.000 -0.030(3) 0.000
C13 0.129(5) 0.157(7) 0.039(3) 0.000 -0.018(3) 0.000
C14 0.135(5) 0.146(7) 0.038(2) 0.000 0.012(3) 0.000
C1N2 0.134(4) 0.155(5) 0.125(4) -0.086(4) 0.069(4) -0.054(4)
O1S1 0.065(4) 0.082(4) 0.104(6) 0.012(4) -0.015(4) -0.019(3)
C1S1 0.079(5) 0.082(6) 0.203(13) 0.049(7) -0.031(7) -0.023(5)
C4S1 0.067(5) 0.108(8) 0.222(15) -0.028(8) -0.009(8) -0.030(5)
C3S1 0.117(6) 0.102(7) 0.186(11) -0.036(7) 0.086(7) -0.037(6)
C2S1 0.152(7) 0.082(6) 0.136(10) 0.026(6) -0.020(8) -0.038(6)
O1S3 0.068(7) 0.061(5) 0.162(13) 0.007(8) 0.000(8) -0.016(5)
C1S3 0.090(7) 0.063(6) 0.140(11) -0.007(7) 0.028(8) -0.010(5)
C4S3 0.087(8) 0.093(8) 0.141(11) -0.035(8) -0.028(8) -0.018(6)
C3S3 0.110(9) 0.072(7) 0.154(12) -0.016(8) 0.027(10) -0.043(7)
C2S3 0.098(8) 0.063(5) 0.108(9) -0.010(6) 0.029(8) -0.019(6)
O1S2 0.083(3) 0.130(11) 0.096(3) -0.026(6) 0.029(3) -0.024(6)
C1S2 0.130(8) 0.21(2) 0.121(7) -0.013(9) 0.034(6) -0.077(10)
C2S2 0.170(12) 0.210(18) 0.153(9) 0.066(11) -0.004(9) -0.059(11)
C3S2 0.124(9) 0.201(17) 0.142(8) 0.048(9) -0.050(8) -0.034(8)
C4S2 0.155(10) 0.158(11) 0.088(5) -0.023(6) 0.020(7) -0.064(8)

loop_
_atom_type_symbol
_atom_type_description
_atom_type_scat_dispersion_real
_atom_type_scat_dispersion_imag
_atom_type_scat_source
C C 0.0033 0.0016 'International Tables Vol C Tables 4.2.6.8 and 6.1.1.4'
H H 0.0000 0.0000 'International Tables Vol C Tables 4.2.6.8 and 6.1.1.4'
N N 0.0061 0.0033 'International Tables Vol C Tables 4.2.6.8 and 6.1.1.4'
O O 0.0106 0.0060 'International Tables Vol C Tables 4.2.6.8 and 6.1.1.4'
Na Na 0.0362 0.0249 'International Tables Vol C Tables 4.2.6.8 and 6.1.1.4'
Si Si 0.0817 0.0704 'International Tables Vol C Tables 4.2.6.8 and 6.1.1.4'
P P 0.1023 0.0942 'International Tables Vol C Tables 4.2.6.8 and 6.1.1.4'
Fe Fe 0.3463 0.8444 'International Tables Vol C Tables 4.2.6.8 and 6.1.1.4'

loop_
_geom_angle_atom_site_label_1
_geom_angle_atom_site_label_2
_geom_angle_atom_site_label_3
_geom_angle
_geom_angle_site_symmetry_1
_geom_angle_site_symmetry_3
N11 Fe1 P1 88.10(11) . .
N11 Fe1 P2 101.46(6) . .
P1 Fe1 P2 120.56(2) . .
N11 Fe1 P2 101.46(6) . 7_575
P1 Fe1 P2 120.55(2) . 7_575
P2 Fe1 P2 114.64(4) . 7_575
N11 Fe1 Si1 171.23(11) . .
P1 Fe1 Si1 83.13(5) . .
P2 Fe1 Si1 83.12(3) . .
P2 Fe1 Si1 83.12(3) 7_575 .
C26 P2 C214 100.72(15) . .
C26 P2 C211 101.44(14) . .
C214 P2 C211 93.92(15) . .
C26 P2 Fe1 116.42(11) . .
C214 P2 Fe1 119.78(10) . .
C211 P2 Fe1 120.35(10) . .
C11 P1 C111 105.02(14) . 7_575
C11 P1 C111 105.02(14) . .
C111 P1 C111 97.60(19) 7_575 .
C11 P1 Fe1 117.57(15) . .
C111 P1 Fe1 114.64(10) 7_575 .
C111 P1 Fe1 114.64(10) . .
C21 Si1 C21 104.43(19) 7_575 .
C21 Si1 C16 107.91(13) 7_575 .
C21 Si1 C16 107.92(13) . .
C21 Si1 Fe1 112.39(10) 7_575 .
C21 Si1 Fe1 112.39(10) . .
C16 Si1 Fe1 111.43(16) . .
O1S3 Na1 O1S3 147.0(11) . 7_575
O1S1 Na1 O1S1 142.7(7) 7_575 .
O1S1 Na1 O1S2 86.6(6) 7_575 .
O1S1 Na1 O1S2 95.7(6) . .
O1S3 Na1 N12 104.6(5) . .
O1S3 Na1 N12 104.6(5) 7_575 .
O1S1 Na1 N12 108.6(3) 7_575 .
O1S1 Na1 N12 108.6(3) . .
O1S2 Na1 N12 89.33(18) . .
O1S3 Na1 N1 94.6(7) . .
O1S3 Na1 N1 94.6(7) 7_575 .
O1S1 Na1 N1 85.7(4) 7_575 .
O1S1 Na1 N1 85.7(4) . .
O1S2 Na1 N1 168.9(3) . .
N12 Na1 N1 100.64(14) . .
O1S1 Na1 C1S1 25.7(4) 7_575 7_575
O1S1 Na1 C1S1 166.6(5) . 7_575
O1S2 Na1 C1S1 79.3(6) . 7_575
N12 Na1 C1S1 83.9(2) . 7_575
N1 Na1 C1S1 96.9(4) . 7_575
O1S1 Na1 C1S1 166.6(5) 7_575 .
O1S1 Na1 C1S1 25.7(4) . .
O1S2 Na1 C1S1 88.9(6) . .
N12 Na1 C1S1 83.9(2) . .
N1 Na1 C1S1 96.9(4) . .
C1S1 Na1 C1S1 163.1(7) 7_575 .
N12 N11 Fe1 171.5(3) . .
N11 N12 Na1 137.2(3) . .
C112 N1 C112 109.5(4) . 7_575
C112 N1 C1N1 108.6(3) . .
C112 N1 C1N1 108.6(3) 7_575 .
C112 N1 Na1 113.1(2) . .
C112 N1 Na1 113.1(2) 7_575 .
C1N1 N1 Na1 103.7(4) . .
C212 N2 C213 111.9(3) . .
C212 N2 C1N2 109.8(4) . .
C213 N2 C1N2 110.1(4) . .
C25 C26 C21 120.0(3) . .
C25 C26 P2 125.4(3) . .
C21 C26 P2 114.6(2) . .
C26 C21 C22 117.9(3) . .
C26 C21 Si1 113.4(2) . .
C22 C21 Si1 128.6(3) . .
C16 C11 C12 120.2(5) . .
C16 C11 P1 113.5(3) . .
C12 C11 P1 126.3(4) . .
C11 C16 C15 119.1(5) . .
C11 C16 Si1 114.4(3) . .
C15 C16 Si1 126.5(4) . .
C213 C214 P2 110.9(2) . .
C213 C214 H21A 109.5 . .
P2 C214 H21A 109.5 . .
C213 C214 H21B 109.5 . .
P2 C214 H21B 109.5 . .
H21A C214 H21B 108.0 . .
C112 C111 P1 120.2(2) . .
C112 C111 H11A 107.3 . .
P1 C111 H11A 107.3 . .
C112 C111 H11B 107.3 . .
P1 C111 H11B 107.3 . .
H11A C111 H11B 106.9 . .
C212 C211 P2 109.6(2) . .
C212 C211 H21C 109.7 . .
P2 C211 H21C 109.7 . .
C212 C211 H21D 109.7 . .
P2 C211 H21D 109.7 . .
H21C C211 H21D 108.2 . .
N2 C213 C214 112.6(3) . .
N2 C213 H21E 109.1 . .
C214 C213 H21E 109.1 . .
N2 C213 H21F 109.1 . .
C214 C213 H21F 109.1 . .
H21E C213 H21F 107.8 . .
N2 C212 C211 112.9(3) . .
N2 C212 H21G 109.0 . .
C211 C212 H21G 109.0 . .
N2 C212 H21H 109.0 . .
C211 C212 H21H 109.0 . .
H21G C212 H21H 107.8 . .
C24 C25 C26 121.0(4) . .
C24 C25 H25 119.5 . .
C26 C25 H25 119.5 . .
N1 C112 C111 112.2(3) . .
N1 C112 H11C 109.2 . .
C111 C112 H11C 109.2 . .
N1 C112 H11D 109.2 . .
C111 C112 H11D 109.2 . .
H11C C112 H11D 107.9 . .
C13 C12 C11 120.0(6) . .
C13 C12 H12 120.0 . .
C11 C12 H12 120.0 . .
C23 C22 C21 121.0(4) . .
C23 C22 H22 119.5 . .
C21 C22 H22 119.5 . .
C23 C24 C25 120.0(4) . .
C23 C24 H24 120.0 . .
C25 C24 H24 120.0 . .
C16 C15 C14 119.1(6) . .
C16 C15 H15 120.4 . .
C14 C15 H15 120.4 . .
C24 C23 C22 120.1(4) . .
C24 C23 H23 120.0 . .
C22 C23 H23 120.0 . .
N1 C1N1 H1N1 109.5 . .
N1 C1N1 H1N2 109.5 . .
H1N1 C1N1 H1N2 109.5 . .
N1 C1N1 H1N3 109.5 . .
H1N1 C1N1 H1N3 109.5 . .
H1N2 C1N1 H1N3 109.5 . .
C14 C13 C12 120.7(6) . .
C14 C13 H13 119.6 . .
C12 C13 H13 119.6 . .
C13 C14 C15 120.8(6) . .
C13 C14 H14 119.6 . .
C15 C14 H14 119.6 . .
N2 C1N2 H1N4 109.5 . .
N2 C1N2 H1N5 109.5 . .
H1N4 C1N2 H1N5 109.5 . .
N2 C1N2 H1N6 109.5 . .
H1N4 C1N2 H1N6 109.5 . .
H1N5 C1N2 H1N6 109.5 . .
C4S1 O1S1 C1S1 108.6(12) . .
C4S1 O1S1 Na1 123.5(14) . .
C1S1 O1S1 Na1 108.3(11) . .
O1S1 C1S1 C2S1 109.1(10) . .
O1S1 C1S1 Na1 46.0(8) . .
C2S1 C1S1 Na1 139.0(10) . .
O1S1 C1S1 H1S1 109.9 . .
C2S1 C1S1 H1S1 109.9 . .
Na1 C1S1 H1S1 66.5 . .
O1S1 C1S1 H1S2 109.9 . .
C2S1 C1S1 H1S2 109.9 . .
Na1 C1S1 H1S2 109.7 . .
H1S1 C1S1 H1S2 108.3 . .
O1S1 C4S1 C3S1 109.2(11) . .
O1S1 C4S1 H4S1 109.8 . .
C3S1 C4S1 H4S1 109.8 . .
O1S1 C4S1 H4S2 109.8 . .
C3S1 C4S1 H4S2 109.8 . .
H4S1 C4S1 H4S2 108.3 . .
C4S1 C3S1 C2S1 105.7(9) . .
C4S1 C3S1 H3S1 110.6 . .
C2S1 C3S1 H3S1 110.6 . .
C4S1 C3S1 H3S2 110.6 . .
C2S1 C3S1 H3S2 110.6 . .
H3S1 C3S1 H3S2 108.7 . .
C1S1 C2S1 C3S1 106.6(9) . .
C1S1 C2S1 H2S1 110.4 . .
C3S1 C2S1 H2S1 110.4 . .
C1S1 C2S1 H2S2 110.4 . .
C3S1 C2S1 H2S2 110.4 . .
H2S1 C2S1 H2S2 108.6 . .
C1S3 O1S3 C4S3 89(2) . .
C1S3 O1S3 Na1 130.0(13) . .
C4S3 O1S3 Na1 133.5(15) . .
C2S3 C1S3 O1S3 110.2(15) . .
C2S3 C1S3 C3S3 28.9(9) . .
O1S3 C1S3 C3S3 82.5(13) . .
C2S3 C1S3 H1S7 109.6 . .
O1S3 C1S3 H1S7 109.6 . .
C3S3 C1S3 H1S7 113.7 . .
C2S3 C1S3 H1S8 109.6 . .
O1S3 C1S3 H1S8 109.6 . .
C3S3 C1S3 H1S8 129.1 . .
H1S7 C1S3 H1S8 108.1 . .
C3S3 C4S3 O1S3 95.8(16) . .
C3S3 C4S3 H4S7 112.6 . .
O1S3 C4S3 H4S7 112.6 . .
C3S3 C4S3 H4S8 112.6 . .
O1S3 C4S3 H4S8 112.6 . .
H4S7 C4S3 H4S8 110.1 . .
C2S3 C3S3 C4S3 117(2) . .
C2S3 C3S3 C1S3 44.3(12) . .
C4S3 C3S3 C1S3 74.3(13) . .
C2S3 C3S3 H3S7 108.0 . .
C4S3 C3S3 H3S7 108.0 . .
C1S3 C3S3 H3S7 114.1 . .
C2S3 C3S3 H3S8 108.0 . .
C4S3 C3S3 H3S8 108.0 . .
C1S3 C3S3 H3S8 135.6 . .
H3S7 C3S3 H3S8 107.2 . .
C3S3 C2S3 C1S3 106.8(17) . .
C3S3 C2S3 H2S7 110.4 . .
C1S3 C2S3 H2S7 110.4 . .
C3S3 C2S3 H2S8 110.4 . .
C1S3 C2S3 H2S8 110.4 . .
H2S7 C2S3 H2S8 108.6 . .
C4S2 O1S2 C1S2 107.3(8) . .
C4S2 O1S2 Na1 117.6(7) . .
C1S2 O1S2 Na1 134.5(10) . .
O1S2 C1S2 C2S2 103.9(9) . .
O1S2 C1S2 H1S3 111.0 . .
C2S2 C1S2 H1S3 111.0 . .
O1S2 C1S2 H1S4 111.0 . .
C2S2 C1S2 H1S4 111.0 . .
H1S3 C1S2 H1S4 109.0 . .
C3S2 C2S2 C1S2 106.0(9) . .
C3S2 C2S2 H2S3 110.5 . .
C1S2 C2S2 H2S3 110.5 . .
C3S2 C2S2 H2S4 110.5 . .
C1S2 C2S2 H2S4 110.5 . .
H2S3 C2S2 H2S4 108.7 . .
C4S2 C3S2 C2S2 103.8(9) . .
C4S2 C3S2 H3S3 111.0 . .
C2S2 C3S2 H3S3 111.0 . .
C4S2 C3S2 H3S4 111.0 . .
C2S2 C3S2 H3S4 111.0 . .
H3S3 C3S2 H3S4 109.0 . .
O1S2 C4S2 C3S2 111.1(10) . .
O1S2 C4S2 H4S3 109.4 . .
C3S2 C4S2 H4S3 109.4 . .
O1S2 C4S2 H4S4 109.4 . .
C3S2 C4S2 H4S4 109.4 . .
H4S3 C4S2 H4S4 108.0 . .

loop_
_geom_bond_atom_site_label_1
_geom_bond_atom_site_label_2
_geom_bond_distance
_geom_bond_site_symmetry_2
Fe1 N11 1.759(3) .
Fe1 P1 2.1350(11) .
Fe1 P2 2.1465(8) .
Fe1 P2 2.1465(8) 7_575
Fe1 Si1 2.2388(12) .
P2 C26 1.840(3) .
P2 C214 1.850(3) .
P2 C211 1.850(3) .
P1 C11 1.838(5) .
P1 C111 1.855(3) 7_575
P1 C111 1.855(3) .
Si1 C21 1.892(3) 7_575
Si1 C21 1.892(3) .
Si1 C16 1.911(4) .
Na1 O1S3 2.32(2) .
Na1 O1S3 2.32(2) 7_575
Na1 O1S1 2.340(18) 7_575
Na1 O1S1 2.340(18) .
Na1 O1S2 2.386(6) .
Na1 N12 2.443(4) .
Na1 N1 2.734(5) .
Na1 C1S1 3.087(14) 7_575
Na1 C1S1 3.087(14) .
N11 N12 1.147(4) .
N1 C112 1.459(4) .
N1 C112 1.459(4) 7_575
N1 C1N1 1.486(6) .
N2 C212 1.441(6) .
N2 C213 1.464(5) .
N2 C1N2 1.474(5) .
C26 C25 1.384(4) .
C26 C21 1.391(5) .
C21 C22 1.402(4) .
C11 C16 1.380(7) .
C11 C12 1.403(6) .
C16 C15 1.399(7) .
C214 C213 1.502(5) .
C214 H21A 0.9700 .
C214 H21B 0.9700 .
C111 C112 1.525(4) .
C111 H11A 0.9700 .
C111 H11B 0.9700 .
C211 C212 1.521(5) .
C211 H21C 0.9700 .
C211 H21D 0.9700 .
C213 H21E 0.9700 .
C213 H21F 0.9700 .
C212 H21G 0.9700 .
C212 H21H 0.9700 .
C25 C24 1.381(5) .
C25 H25 0.9300 .
C112 H11C 0.9700 .
C112 H11D 0.9700 .
C12 C13 1.366(9) .
C12 H12 0.9300 .
C22 C23 1.389(6) .
C22 H22 0.9300 .
C24 C23 1.353(7) .
C24 H24 0.9300 .
C15 C14 1.410(9) .
C15 H15 0.9300 .
C23 H23 0.9300 .
C1N1 H1N1 0.9600 .
C1N1 H1N2 0.9600 .
C1N1 H1N3 0.9600 .
C13 C14 1.347(11) .
C13 H13 0.9300 .
C14 H14 0.9300 .
C1N2 H1N4 0.9600 .
C1N2 H1N5 0.9600 .
C1N2 H1N6 0.9600 .
O1S1 C4S1 1.407(15) .
O1S1 C1S1 1.408(14) .
C1S1 C2S1 1.458(12) .
C1S1 H1S1 0.9700 .
C1S1 H1S2 0.9700 .
C4S1 C3S1 1.462(15) .
C4S1 H4S1 0.9700 .
C4S1 H4S2 0.9700 .
C3S1 C2S1 1.469(16) .
C3S1 H3S1 0.9700 .
C3S1 H3S2 0.9700 .
C2S1 H2S1 0.9700 .
C2S1 H2S2 0.9700 .
O1S3 C1S3 1.46(3) .
O1S3 C4S3 1.51(3) .
C1S3 C2S3 1.38(2) .
C1S3 C3S3 1.89(3) .
C1S3 H1S7 0.9700 .
C1S3 H1S8 0.9700 .
C4S3 C3S3 1.51(3) .
C4S3 H4S7 0.9700 .
C4S3 H4S8 0.9700 .
C3S3 C2S3 0.96(3) .
C3S3 H3S7 0.9700 .
C3S3 H3S8 0.9700 .
C2S3 H2S7 0.9700 .
C2S3 H2S8 0.9700 .
O1S2 C4S2 1.388(12) .
O1S2 C1S2 1.394(12) .
C1S2 C2S2 1.498(13) .
C1S2 H1S3 0.9700 .
C1S2 H1S4 0.9700 .
C2S2 C3S2 1.475(15) .
C2S2 H2S3 0.9700 .
C2S2 H2S4 0.9700 .
C3S2 C4S2 1.416(12) .
C3S2 H3S3 0.9700 .
C3S2 H3S4 0.9700 .
C4S2 H4S3 0.9700 .
C4S2 H4S4 0.9700 .
